data_4306006
loop_
_publ_author_name
'Atsushi Okazawa'
'Yasunori Nagaichi'
'Takashi Nogami'
'Takayuki Ishida'

_publ_contact_author_address
;
    Department of Applied Physics and Chemistry, The University of 
    Electro-Communications, Chofu, Tokyo 182-8585, Japan
;
_publ_contact_author_email ' ishi@pc.uec.ac.jp '
_publ_contact_author_fax ' +81-42-443-5501 '
_publ_contact_author_name ' Takayuki Ishida'
_publ_contact_author_phone ' +81-42-443-5490 '
_publ_section_title
;
Magneto-Structure Relationship in Copper(II) and Nickel(II) Complexes
Chelated with Stabletert-Butyl 5-Phenyl-2-pyridyl Nitroxide and Related
Radicals
;
_journal_name_full 'Inorganic Chemistry'
_journal_page_first 8859
_journal_page_last 8868
_journal_paper_doi 10.1021/ic800937n
_journal_volume 47
_journal_year 2008
_chemical_formula_moiety 'C32 H34 Cu F6 N4 O8 S2, 0.35(H2 O)'
_chemical_formula_sum 'C32 H34.7 Cu F6 N4 O8.35 S2'
_chemical_formula_weight 850.62
_chemical_melting_point 149
_space_group_IT_number 2
_symmetry_cell_setting triclinic
_symmetry_Int_Tables_number 2
_symmetry_space_group_name_Hall '-P 1'
_symmetry_space_group_name_H-M 'P -1'
_cell_angle_alpha 87.84(4)
_cell_angle_beta 83.95(4)
_cell_angle_gamma 82.14(4)
_cell_formula_units_Z 2
_cell_length_a 10.762(6)
_cell_length_b 11.551(5)
_cell_length_c 14.984(13)
_cell_measurement_reflns_used 241
_cell_measurement_temperature 90.
_cell_measurement_theta_max 27.5
_cell_measurement_theta_min 3.0
_cell_volume 1834(2)
_computing_cell_refinement CrystalClear
_computing_data_collection CrystalClear
_computing_data_reduction CrystalStructure
_computing_publication_material 'CrystalStructure 3.8'
_computing_structure_refinement CRYSTALS
_computing_structure_solution SIR92
_diffrn_detector_area_resol_mean 7.31
_diffrn_measured_fraction_theta_full 0.993
_diffrn_measured_fraction_theta_max 0.993
_diffrn_measurement_device_type 'Rigaku Saturn'
_diffrn_measurement_method \w
_diffrn_radiation_type 'Mo K\a'
_diffrn_radiation_wavelength 0.71070
_diffrn_reflns_av_R_equivalents 0.048
_diffrn_reflns_limit_h_max 13
_diffrn_reflns_limit_h_min -13
_diffrn_reflns_limit_k_max 14
_diffrn_reflns_limit_k_min -14
_diffrn_reflns_limit_l_max 19
_diffrn_reflns_limit_l_min -19
_diffrn_reflns_number 31750
_diffrn_reflns_theta_full 27.48
_diffrn_reflns_theta_max 27.48
_exptl_absorpt_coefficient_mu 0.797
_exptl_absorpt_correction_T_max 0.923
_exptl_absorpt_correction_T_min 0.894
_exptl_absorpt_correction_type numerical
_exptl_absorpt_process_details
;
    Higashi, T. (1999). Program for Absorption Correction.
    Rigaku Corporation, Tokyo, Japan.
;
_exptl_crystal_colour black
_exptl_crystal_density_diffrn 1.540
_exptl_crystal_density_method 'not measured'
_exptl_crystal_description block
_exptl_crystal_F_000 886.00
_exptl_crystal_size_max 0.17
_exptl_crystal_size_mid 0.14
_exptl_crystal_size_min 0.10
_refine_diff_density_max 0.69
_refine_diff_density_min -0.61
_refine_ls_extinction_method none
_refine_ls_goodness_of_fit_ref 1.134
_refine_ls_hydrogen_treatment refall
_refine_ls_number_parameters 589
_refine_ls_number_reflns 8335
_refine_ls_R_factor_gt 0.0438
_refine_ls_shift/su_max 0.0000
_refine_ls_structure_factor_coef F
_refine_ls_weighting_details 'w = 1/[0.0010Fo^2^ + 1.0000\s(Fo^2^)]'
_refine_ls_weighting_scheme calc
_refine_ls_wR_factor_ref 0.0667
_reflns_number_gt 6750
_reflns_number_total 8335
_reflns_threshold_expression F^2^>2.0\s(F^2^)
_cod_data_source_file ic800937n_si_001_1.cif
_cod_data_source_block '__[Cu(phpyNO)2(TfO)2].H2O'
_cod_original_cell_volume 1834.4(20)
_cod_original_formula_sum 'C32 H34.70 Cu F6 N4 O8.35 S2 '
_cod_database_code 4306006

loop_
_symmetry_equiv_pos_site_id
_symmetry_equiv_pos_as_xyz
1 +X,+Y,+Z
2 -X,-Y,-Z

loop_
_atom_site_label
_atom_site_type_symbol
_atom_site_fract_x
_atom_site_fract_y
_atom_site_fract_z
_atom_site_U_iso_or_equiv
_atom_site_adp_type
_atom_site_occupancy
_atom_site_symmetry_multiplicity
_atom_site_calc_flag
_atom_site_refinement_flags
_atom_site_disorder_assembly
_atom_site_disorder_group
Cu(1) Cu 0.49718(3) 0.23649(2) 0.20337(2) 0.01292(7) Uani 1.00 1 d . . .
S(1) S 0.78042(5) 0.19574(5) 0.07951(4) 0.01230(13) Uani 1.00 1 d . . .
S(2) S 0.27849(16) 0.23612(13) 0.40022(9) 0.0183(3) Uani 0.53 1 d P . .
S(3) S 0.33184(18) 0.27286(16) 0.42080(10) 0.0203(4) Uani 0.47 1 d P . .
F(1) F 0.98091(16) 0.13203(15) -0.03119(13) 0.0335(4) Uani 1.00 1 d . . .
F(2) F 0.82232(18) 0.04341(15) -0.04965(12) 0.0352(5) Uani 1.00 1 d . . .
F(3) F 0.8245(2) 0.22159(17) -0.09504(12) 0.0416(5) Uani 1.00 1 d . . .
F(4) F 0.0977(6) 0.3981(7) 0.4453(5) 0.0501(16) Uani 0.53 1 d P . .
F(5) F 0.1476(14) 0.2849(15) 0.5537(10) 0.052(2) Uani 0.53 1 d P . .
F(6) F 0.2625(5) 0.4176(4) 0.5026(2) 0.0565(14) Uani 0.53 1 d P . .
F(7) F 0.1385(14) 0.4306(10) 0.4630(8) 0.175(5) Uani 0.47 1 d P . .
F(8) F 0.1772(14) 0.3024(15) 0.5665(12) 0.046(2) Uani 0.47 1 d P . .
F(9) F 0.0945(6) 0.2608(13) 0.4496(5) 0.176(4) Uani 0.47 1 d P . .
O(1) O 0.63447(17) 0.25026(15) 0.27389(12) 0.0166(4) Uani 1.00 1 d . . .
O(2) O 0.36281(16) 0.22987(14) 0.12683(11) 0.0144(4) Uani 1.00 1 d . . .
O(3) O 0.64772(16) 0.18689(15) 0.07338(12) 0.0166(4) Uani 1.00 1 d . . .
O(4) O 0.83943(17) 0.11389(16) 0.14176(12) 0.0197(4) Uani 1.00 1 d . . .
O(5) O 0.80800(16) 0.31435(15) 0.08194(12) 0.0178(4) Uani 1.00 1 d . . .
O(6) O 0.31672(19) 0.30680(16) 0.32566(12) 0.0237(4) Uani 1.00 1 d . . .
O(7) O 0.3802(6) 0.1769(10) 0.4473(6) 0.0366(19) Uani 0.53 1 d P . .
O(8) O 0.1861(4) 0.1626(3) 0.3835(3) 0.0403(13) Uani 0.53 1 d P . .
O(9) O 0.3443(13) 0.1550(12) 0.4410(9) 0.100(4) Uani 0.47 1 d P . .
O(10) O 0.4106(6) 0.3368(7) 0.4630(4) 0.081(2) Uani 0.47 1 d P . .
O(11) O 0.5822(6) 0.4950(5) 0.3858(4) 0.040(2) Uani 0.35 1 d P . .
N(1) N 0.50850(19) 0.08350(17) 0.26042(14) 0.0140(4) Uani 1.00 1 d . . .
N(2) N 0.67013(19) 0.15581(17) 0.32001(13) 0.0138(4) Uani 1.00 1 d . . .
N(3) N 0.47316(18) 0.39908(17) 0.16229(13) 0.0122(4) Uani 1.00 1 d . . .
N(4) N 0.29860(19) 0.33304(17) 0.11814(14) 0.0143(4) Uani 1.00 1 d . . .
C(1) C 0.5991(2) 0.0641(2) 0.31751(16) 0.0145(5) Uani 1.00 1 d . . .
C(2) C 0.6131(2) -0.0385(2) 0.37001(17) 0.0168(5) Uani 1.00 1 d . . .
C(3) C 0.5297(2) -0.1185(2) 0.36393(17) 0.0180(6) Uani 1.00 1 d . . .
C(4) C 0.4335(2) -0.0975(2) 0.30773(17) 0.0159(5) Uani 1.00 1 d . . .
C(5) C 0.4278(2) 0.0059(2) 0.25552(16) 0.0139(5) Uani 1.00 1 d . . .
C(6) C 0.3372(2) -0.1762(2) 0.30593(16) 0.0159(5) Uani 1.00 1 d . . .
C(7) C 0.3669(2) -0.2970(2) 0.32041(18) 0.0215(6) Uani 1.00 1 d . . .
C(8) C 0.2741(2) -0.3698(2) 0.32611(19) 0.0258(7) Uani 1.00 1 d . . .
C(9) C 0.1496(2) -0.3231(2) 0.31888(19) 0.0259(7) Uani 1.00 1 d . . .
C(10) C 0.1184(2) -0.2041(2) 0.30398(19) 0.0250(7) Uani 1.00 1 d . . .
C(11) C 0.2112(2) -0.1307(2) 0.29716(17) 0.0196(6) Uani 1.00 1 d . . .
C(12) C 0.7809(2) 0.1603(2) 0.37480(17) 0.0192(6) Uani 1.00 1 d . . .
C(13) C 0.7308(3) 0.1624(2) 0.47335(19) 0.0300(7) Uani 1.00 1 d . . .
C(14) C 0.8834(2) 0.0582(2) 0.35216(19) 0.0247(7) Uani 1.00 1 d . . .
C(15) C 0.8331(2) 0.2753(2) 0.3480(2) 0.0278(7) Uani 1.00 1 d . . .
C(16) C 0.3696(2) 0.4259(2) 0.11829(17) 0.0139(5) Uani 1.00 1 d . . .
C(17) C 0.3428(2) 0.5349(2) 0.07645(19) 0.0214(6) Uani 1.00 1 d . . .
C(18) C 0.4244(2) 0.6158(2) 0.0836(2) 0.0242(6) Uani 1.00 1 d . . .
C(19) C 0.5308(2) 0.5908(2) 0.13068(17) 0.0156(5) Uani 1.00 1 d . . .
C(20) C 0.5518(2) 0.4777(2) 0.16747(16) 0.0137(5) Uani 1.00 1 d . . .
C(21) C 0.6146(2) 0.6790(2) 0.14389(17) 0.0168(5) Uani 1.00 1 d . . .
C(22) C 0.5972(2) 0.7894(2) 0.10176(18) 0.0196(6) Uani 1.00 1 d . . .
C(23) C 0.6769(2) 0.8721(2) 0.11486(19) 0.0227(6) Uani 1.00 1 d . . .
C(24) C 0.7727(2) 0.8463(2) 0.16871(19) 0.0241(6) Uani 1.00 1 d . . .
C(25) C 0.7899(3) 0.7378(2) 0.2117(2) 0.0303(8) Uani 1.00 1 d . . .
C(26) C 0.7113(2) 0.6550(2) 0.1993(2) 0.0283(7) Uani 1.00 1 d . . .
C(27) C 0.1568(2) 0.3427(2) 0.11972(17) 0.0157(5) Uani 1.00 1 d . . .
C(28) C 0.1186(2) 0.2258(2) 0.1556(2) 0.0235(6) Uani 1.00 1 d . . .
C(29) C 0.0959(2) 0.4401(2) 0.1828(2) 0.0231(6) Uani 1.00 1 d . . .
C(30) C 0.1211(2) 0.3665(2) 0.02400(18) 0.0219(6) Uani 1.00 1 d . . .
C(31) C 0.8557(2) 0.1455(2) -0.02992(18) 0.0207(6) Uani 1.00 1 d . . .
C(32) C 0.1911(17) 0.3448(13) 0.4805(10) 0.031(2) Uani 0.53 1 d P . .
C(33) C 0.1810(18) 0.3157(17) 0.4765(13) 0.047(4) Uani 0.47 1 d P . .
H(1) H 0.6781 -0.0530 0.4089 0.020 Uiso 1.00 1 c R . .
H(2) H 0.5382 -0.1891 0.3988 0.021 Uiso 1.00 1 c R . .
H(3) H 0.3647 0.0216 0.2153 0.017 Uiso 1.00 1 c R . .
H(4) H 0.4517 -0.3293 0.3264 0.025 Uiso 1.00 1 c R . .
H(5) H 0.2956 -0.4516 0.3350 0.031 Uiso 1.00 1 c R . .
H(6) H 0.0857 -0.3728 0.3242 0.032 Uiso 1.00 1 c R . .
H(7) H 0.0332 -0.1725 0.2984 0.031 Uiso 1.00 1 c R . .
H(8) H 0.1892 -0.0493 0.2865 0.024 Uiso 1.00 1 c R . .
H(9) H 0.7071 0.2411 0.4911 0.037 Uiso 1.00 1 c R . .
H(10) H 0.7945 0.1258 0.5083 0.037 Uiso 1.00 1 c R . .
H(11) H 0.6595 0.1216 0.4823 0.037 Uiso 1.00 1 c R . .
H(12) H 0.8689 -0.0065 0.3910 0.030 Uiso 1.00 1 c R . .
H(13) H 0.9633 0.0805 0.3597 0.030 Uiso 1.00 1 c R . .
H(14) H 0.8818 0.0370 0.2917 0.030 Uiso 1.00 1 c R . .
H(15) H 0.8963 0.2625 0.2988 0.036 Uiso 1.00 1 c R . .
H(16) H 0.8686 0.3024 0.3974 0.036 Uiso 1.00 1 c R . .
H(17) H 0.7667 0.3322 0.3312 0.036 Uiso 1.00 1 c R . .
H(18) H 0.2710 0.5530 0.0442 0.026 Uiso 1.00 1 c R . .
H(19) H 0.4078 0.6908 0.0557 0.030 Uiso 1.00 1 c R . .
H(20) H 0.6253 0.4559 0.1974 0.016 Uiso 1.00 1 c R . .
H(21) H 0.5312 0.8083 0.0642 0.023 Uiso 1.00 1 c R . .
H(22) H 0.6644 0.9469 0.0861 0.027 Uiso 1.00 1 c R . .
H(23) H 0.8270 0.9026 0.1766 0.030 Uiso 1.00 1 c R . .
H(24) H 0.8556 0.7200 0.2496 0.039 Uiso 1.00 1 c R . .
H(25) H 0.7237 0.5810 0.2292 0.036 Uiso 1.00 1 c R . .
H(26) H 0.1193 0.1752 0.1070 0.029 Uiso 1.00 1 c R . .
H(27) H 0.0362 0.2382 0.1863 0.029 Uiso 1.00 1 c R . .
H(28) H 0.1764 0.1913 0.1958 0.029 Uiso 1.00 1 c R . .
H(29) H 0.0812 0.4084 0.2418 0.028 Uiso 1.00 1 c R . .
H(30) H 0.0180 0.4743 0.1627 0.028 Uiso 1.00 1 c R . .
H(31) H 0.1505 0.4980 0.1831 0.028 Uiso 1.00 1 c R . .
H(32) H 0.1072 0.4484 0.0126 0.027 Uiso 1.00 1 c R . .
H(33) H 0.0462 0.3339 0.0174 0.027 Uiso 1.00 1 c R . .
H(34) H 0.1875 0.3319 -0.0174 0.028 Uiso 1.00 1 c R . .
H(35) H 0.5542 0.5240 0.4538 0.047 Uiso 0.35 1 c R . .
H(36) H 0.6402 0.5750 0.3778 0.047 Uiso 0.35 1 c R . .

loop_
_atom_site_aniso_label
_atom_site_aniso_U_11
_atom_site_aniso_U_22
_atom_site_aniso_U_33
_atom_site_aniso_U_12
_atom_site_aniso_U_13
_atom_site_aniso_U_23
Cu(1) 0.01554(16) 0.00788(15) 0.01627(16) -0.00346(11) -0.00453(11) 0.00278(11)
S(1) 0.0124(2) 0.0120(2) 0.0124(2) -0.0023(2) -0.0005(2) 0.0013(2)
S(2) 0.0197(7) 0.0192(6) 0.0143(6) 0.0009(5) 0.0015(5) 0.0027(5)
S(3) 0.0202(8) 0.0246(8) 0.0138(6) 0.0033(6) 0.0007(5) 0.0004(5)
F(1) 0.0199(8) 0.0338(9) 0.0441(10) -0.0035(7) 0.0126(7) -0.0091(8)
F(2) 0.0403(10) 0.0296(9) 0.0361(10) -0.0116(7) 0.0083(8) -0.0173(7)
F(3) 0.0625(13) 0.0389(10) 0.0158(8) 0.0113(9) 0.0062(8) 0.0048(7)
F(4) 0.028(2) 0.064(4) 0.052(3) 0.016(2) 0.003(2) -0.016(2)
F(5) 0.070(8) 0.059(3) 0.023(4) -0.016(4) 0.027(4) -0.001(3)
F(6) 0.083(3) 0.053(2) 0.038(2) -0.030(2) 0.006(2) -0.029(2)
F(7) 0.237(15) 0.099(8) 0.105(8) 0.141(9) 0.125(9) 0.080(6)
F(8) 0.041(5) 0.064(7) 0.024(4) 0.007(4) 0.009(3) 0.007(4)
F(9) 0.051(4) 0.43(2) 0.074(5) -0.118(7) -0.024(3) 0.052(8)
O(1) 0.0198(9) 0.0121(8) 0.0187(8) -0.0035(6) -0.0049(7) 0.0027(6)
O(2) 0.0156(8) 0.0098(7) 0.0178(8) 0.0001(6) -0.0039(6) -0.0008(6)
O(3) 0.0130(8) 0.0185(8) 0.0188(8) -0.0040(6) -0.0014(6) -0.0001(6)
O(4) 0.0199(9) 0.0192(9) 0.0203(9) -0.0016(7) -0.0068(7) 0.0063(7)
O(5) 0.0171(8) 0.0142(8) 0.0225(9) -0.0053(6) -0.0010(7) 0.0008(6)
O(6) 0.0312(10) 0.0222(9) 0.0153(9) 0.0006(8) 0.0026(7) 0.0032(7)
O(7) 0.019(2) 0.071(6) 0.014(2) 0.017(2) -0.0051(17) 0.012(3)
O(8) 0.044(2) 0.037(2) 0.044(2) -0.025(2) 0.004(2) -0.002(2)
O(9) 0.205(14) 0.040(5) 0.030(4) 0.054(9) 0.016(8) 0.011(3)
O(10) 0.059(4) 0.164(7) 0.037(3) -0.078(4) -0.003(2) -0.001(3)
O(11) 0.049(4) 0.036(4) 0.031(3) 0.008(3) -0.007(3) -0.008(2)
N(1) 0.0146(9) 0.0137(9) 0.0138(9) -0.0025(7) -0.0014(7) 0.0002(7)
N(2) 0.0147(9) 0.0145(9) 0.0118(9) -0.0017(7) -0.0006(7) 0.0024(7)
N(3) 0.0119(9) 0.0112(9) 0.0131(9) -0.0014(7) -0.0010(7) 0.0011(7)
N(4) 0.0118(9) 0.0121(9) 0.0188(10) -0.0002(7) -0.0017(7) -0.0007(7)
C(1) 0.0159(11) 0.0143(11) 0.0130(11) -0.0024(8) -0.0002(9) 0.0001(8)
C(2) 0.0166(11) 0.0159(11) 0.0168(11) 0.0001(9) -0.0017(9) 0.0043(9)
C(3) 0.0221(12) 0.0137(11) 0.0171(12) -0.0028(9) 0.0012(9) 0.0052(9)
C(4) 0.0197(12) 0.0127(11) 0.0144(11) -0.0017(9) 0.0027(9) -0.0011(8)
C(5) 0.0154(11) 0.0129(11) 0.0133(11) -0.0032(8) 0.0014(8) -0.0010(8)
C(6) 0.0250(13) 0.0128(11) 0.0098(10) -0.0056(9) 0.0028(9) -0.0015(8)
C(7) 0.0284(14) 0.0165(12) 0.0181(12) -0.0043(10) 0.0070(10) -0.0023(9)
C(8) 0.0381(16) 0.0123(12) 0.0267(14) -0.0095(11) 0.0080(12) -0.0032(10)
C(9) 0.0337(15) 0.0224(13) 0.0240(14) -0.0168(11) 0.0053(11) -0.0076(10)
C(10) 0.0291(15) 0.0266(14) 0.0220(13) -0.0120(11) -0.0021(11) -0.0050(11)
C(11) 0.0276(14) 0.0163(12) 0.0162(12) -0.0060(10) -0.0040(10) 0.0011(9)
C(12) 0.0168(12) 0.0251(13) 0.0171(12) -0.0048(10) -0.0060(9) 0.0003(10)
C(13) 0.0328(16) 0.0423(17) 0.0161(13) -0.0065(13) -0.0054(11) -0.0009(12)
C(14) 0.0190(13) 0.0327(15) 0.0223(13) -0.0022(11) -0.0057(10) 0.0057(11)
C(15) 0.0260(14) 0.0319(15) 0.0294(15) -0.0108(11) -0.0118(12) -0.0001(12)
C(16) 0.0120(11) 0.0116(10) 0.0187(11) -0.0028(8) -0.0022(9) 0.0000(8)
C(17) 0.0196(12) 0.0144(12) 0.0312(14) -0.0016(9) -0.0105(11) 0.0061(10)
C(18) 0.0260(14) 0.0144(12) 0.0339(15) -0.0052(10) -0.0115(11) 0.0087(10)
C(19) 0.0170(11) 0.0129(11) 0.0175(11) -0.0045(9) -0.0014(9) 0.0010(9)
C(20) 0.0124(11) 0.0132(11) 0.0157(11) -0.0034(8) -0.0008(8) 0.0003(8)
C(21) 0.0194(12) 0.0136(11) 0.0180(12) -0.0081(9) 0.0027(9) 0.0002(9)
C(22) 0.0195(12) 0.0136(11) 0.0251(13) -0.0047(9) 0.0047(10) -0.0021(9)
C(23) 0.0286(14) 0.0118(11) 0.0270(14) -0.0086(10) 0.0090(11) -0.0029(10)
C(24) 0.0279(14) 0.0229(13) 0.0233(13) -0.0180(11) 0.0104(11) -0.0080(10)
C(25) 0.0350(16) 0.0317(15) 0.0299(15) -0.0209(13) -0.0096(12) 0.0045(12)
C(26) 0.0363(16) 0.0208(13) 0.0322(15) -0.0169(12) -0.0106(12) 0.0093(11)
C(27) 0.0095(10) 0.0171(11) 0.0205(12) -0.0023(8) -0.0007(9) -0.0025(9)
C(28) 0.0157(12) 0.0213(13) 0.0344(15) -0.0073(10) -0.0006(11) -0.0013(11)
C(29) 0.0177(12) 0.0216(13) 0.0296(14) -0.0002(10) -0.0002(10) -0.0108(11)
C(30) 0.0143(12) 0.0283(14) 0.0244(13) -0.0022(10) -0.0069(10) -0.0049(10)
C(31) 0.0221(13) 0.0190(12) 0.0199(12) -0.0019(9) 0.0015(10) -0.0007(9)
C(32) 0.043(6) 0.027(4) 0.018(3) -0.005(3) 0.017(3) -0.008(3)
C(33) 0.026(5) 0.072(13) 0.037(7) 0.010(7) -0.010(4) 0.023(7)

loop_
_atom_type_symbol
_atom_type_description
_atom_type_scat_dispersion_real
_atom_type_scat_dispersion_imag
_atom_type_scat_source
C C 0.003 0.002
;
International Tables for Crystallography
(1992, Vol. C, Tables 4.2.6.8 and 6.1.1.4)
;
H H 0.000 0.000
;
International Tables for Crystallography
(1992, Vol. C, Table 6.1.1.4)
;
Cu Cu 0.320 1.265
;
International Tables for Crystallography
(1992, Vol. C, Tables 4.2.6.8 and 6.1.1.4)
;
F F 0.017 0.010
;
International Tables for Crystallography
(1992, Vol. C, Tables 4.2.6.8 and 6.1.1.4)
;
N N 0.006 0.003
;
International Tables for Crystallography
(1992, Vol. C, Tables 4.2.6.8 and 6.1.1.4)
;
O O 0.011 0.006
;
International Tables for Crystallography
(1992, Vol. C, Tables 4.2.6.8 and 6.1.1.4)
;
S S 0.125 0.123
;
International Tables for Crystallography
(1992, Vol. C, Tables 4.2.6.8 and 6.1.1.4)
;

loop_
_geom_angle_atom_site_label_1
_geom_angle_atom_site_label_2
_geom_angle_atom_site_label_3
_geom_angle
_geom_angle_publ_flag
_geom_angle_site_symmetry_1
_geom_angle_site_symmetry_2
_geom_angle_site_symmetry_3
O(1) Cu(1) O(2) 176.36(7) yes . . .
O(1) Cu(1) O(3) 89.92(6) yes . . .
O(1) Cu(1) O(6) 96.54(6) yes . . .
O(1) Cu(1) N(1) 81.83(8) yes . . .
O(1) Cu(1) N(3) 96.32(8) yes . . .
O(2) Cu(1) N(1) 101.43(8) yes . . .
O(2) Cu(1) N(3) 80.69(7) yes . . .
O(2) Cu(1) O(3) 88.04(6) yes . . .
O(2) Cu(1) O(6) 85.23(6) yes . . .
N(1) Cu(1) N(3) 171.68(8) yes . . .
O(3) Cu(1) O(6) 171.67(5) yes . . .
O(3) Cu(1) N(1) 97.65(7) yes . . .
O(3) Cu(1) N(2) 92.24(5) yes . . .
O(3) Cu(1) N(3) 90.44(6) yes . . .
O(3) Cu(1) N(4) 99.07(6) yes . . .
O(3) Cu(1) C(1) 96.53(6) yes . . .
O(3) Cu(1) C(16) 94.02(6) yes . . .
O(6) Cu(1) N(1) 88.51(7) yes . . .
O(6) Cu(1) N(2) 95.87(5) yes . . .
O(6) Cu(1) N(3) 83.64(6) yes . . .
O(6) Cu(1) N(4) 72.76(6) yes . . .
O(6) Cu(1) C(1) 91.49(6) yes . . .
O(6) Cu(1) C(16) 78.06(6) yes . . .
O(3) S(1) O(4) 114.47(10) yes . . .
O(3) S(1) O(5) 113.88(10) yes . . .
O(3) S(1) C(31) 102.95(11) yes . . .
O(4) S(1) O(5) 116.16(11) yes . . .
O(4) S(1) C(31) 103.52(10) yes . . .
O(5) S(1) C(31) 103.56(11) yes . . .
O(6) S(2) O(7) 114.9(3) yes . . .
O(6) S(2) O(8) 114.5(2) yes . . .
O(6) S(2) O(9) 128.7(6) yes . . .
O(6) S(2) C(32) 103.0(4) yes . . .
O(6) S(2) C(33) 111.0(6) yes . . .
O(7) S(2) C(32) 104.9(6) yes . . .
O(7) S(2) C(33) 106.5(7) yes . . .
O(8) S(2) C(32) 104.0(6) yes . . .
O(8) S(2) C(33) 93.9(7) yes . . .
O(6) S(3) O(7) 125.3(5) yes . . .
O(6) S(3) O(9) 116.1(6) yes . . .
O(6) S(3) O(10) 115.2(3) yes . . .
O(6) S(3) C(32) 103.5(5) yes . . .
O(6) S(3) C(33) 103.6(6) yes . . .
O(7) S(3) C(32) 120.1(6) yes . . .
O(7) S(3) C(33) 112.6(7) yes . . .
O(9) S(3) O(10) 115.5(7) yes . . .
O(9) S(3) C(32) 109.9(7) yes . . .
O(9) S(3) C(33) 99.6(8) yes . . .
O(10) S(3) C(32) 93.1(6) yes . . .
O(10) S(3) C(33) 103.7(7) yes . . .
Cu(1) O(1) N(2) 113.96(15) yes . . .
Cu(1) O(2) N(4) 110.32(14) yes . . .
Cu(1) N(1) C(1) 113.47(16) yes . . .
Cu(1) N(1) C(5) 125.70(16) yes . . .
C(1) N(1) C(5) 120.3(2) yes . . .
O(1) N(2) C(1) 116.6(2) yes . . .
O(1) N(2) C(12) 116.31(19) yes . . .
C(1) N(2) C(12) 127.04(19) yes . . .
Cu(1) N(3) C(16) 112.76(16) yes . . .
Cu(1) N(3) C(20) 126.74(15) yes . . .
C(16) N(3) C(20) 120.26(19) yes . . .
O(2) N(4) C(16) 114.54(19) yes . . .
O(2) N(4) C(27) 118.67(19) yes . . .
C(16) N(4) C(27) 126.39(18) yes . . .
N(1) C(1) N(2) 113.9(2) yes . . .
N(1) C(1) C(2) 120.9(2) yes . . .
N(2) C(1) C(2) 125.2(2) yes . . .
C(1) C(2) C(3) 118.3(2) yes . . .
C(2) C(3) C(4) 121.2(2) yes . . .
C(3) C(4) C(5) 117.0(2) yes . . .
C(3) C(4) C(6) 122.2(2) yes . . .
C(5) C(4) C(6) 120.7(2) yes . . .
N(1) C(5) C(4) 122.2(2) yes . . .
C(4) C(6) C(7) 120.9(2) yes . . .
C(4) C(6) C(11) 120.5(2) yes . . .
C(7) C(6) C(11) 118.4(2) yes . . .
C(6) C(7) C(8) 120.8(2) yes . . .
C(7) C(8) C(9) 120.0(2) yes . . .
C(8) C(9) C(10) 120.1(2) yes . . .
C(9) C(10) C(11) 120.2(2) yes . . .
C(6) C(11) C(10) 120.4(2) yes . . .
N(2) C(12) C(13) 108.0(2) yes . . .
N(2) C(12) C(14) 110.3(2) yes . . .
N(2) C(12) C(15) 106.6(2) yes . . .
C(13) C(12) C(14) 113.2(2) yes . . .
C(13) C(12) C(15) 109.5(2) yes . . .
C(14) C(12) C(15) 109.1(2) yes . . .
N(3) C(16) N(4) 112.82(19) yes . . .
N(3) C(16) C(17) 121.3(2) yes . . .
N(4) C(16) C(17) 125.9(2) yes . . .
C(16) C(17) C(18) 117.6(2) yes . . .
C(17) C(18) C(19) 122.0(2) yes . . .
C(18) C(19) C(20) 116.0(2) yes . . .
C(18) C(19) C(21) 122.6(2) yes . . .
C(20) C(19) C(21) 121.4(2) yes . . .
N(3) C(20) C(19) 122.8(2) yes . . .
C(19) C(21) C(22) 120.7(2) yes . . .
C(19) C(21) C(26) 121.0(2) yes . . .
C(22) C(21) C(26) 118.3(2) yes . . .
C(21) C(22) C(23) 120.2(2) yes . . .
C(22) C(23) C(24) 120.7(2) yes . . .
C(23) C(24) C(25) 119.7(2) yes . . .
C(24) C(25) C(26) 120.2(2) yes . . .
C(21) C(26) C(25) 121.0(2) yes . . .
N(4) C(27) C(28) 107.09(18) yes . . .
N(4) C(27) C(29) 109.1(2) yes . . .
N(4) C(27) C(30) 108.80(19) yes . . .
C(28) C(27) C(29) 109.7(2) yes . . .
C(28) C(27) C(30) 110.3(2) yes . . .
C(29) C(27) C(30) 111.8(2) yes . . .
S(1) C(31) F(1) 110.76(19) yes . . .
S(1) C(31) F(2) 111.49(18) yes . . .
S(1) C(31) F(3) 111.37(17) yes . . .
F(1) C(31) F(2) 107.8(2) yes . . .
F(1) C(31) F(3) 107.6(2) yes . . .
F(2) C(31) F(3) 107.6(2) yes . . .
S(2) C(32) F(4) 108.9(11) yes . . .
S(2) C(32) F(5) 107.4(11) yes . . .
S(2) C(32) F(6) 111.4(11) yes . . .
S(2) C(32) F(7) 126.4(13) yes . . .
S(2) C(32) F(8) 113.4(11) yes . . .
S(2) C(32) F(9) 70.7(7) yes . . .
S(3) C(32) F(4) 125.6(11) yes . . .
S(3) C(32) F(5) 114.3(11) yes . . .
S(3) C(32) F(6) 85.1(10) yes . . .
S(3) C(32) F(7) 126.8(13) yes . . .
S(3) C(32) F(8) 110.6(11) yes . . .
S(3) C(32) F(9) 97.2(8) yes . . .
F(4) C(32) F(5) 108.1(15) yes . . .
F(4) C(32) F(6) 110.5(12) yes . . .
F(5) C(32) F(6) 110.4(14) yes . . .
F(7) C(32) F(8) 119.4(15) yes . . .
F(7) C(32) F(9) 98.6(15) yes . . .
F(7) C(32) C(33) 125(4) yes . . .
F(8) C(32) F(9) 91.3(12) yes . . .
S(2) C(33) F(7) 122.9(13) yes . . .
S(2) C(33) F(8) 126.5(14) yes . . .
S(2) C(33) F(9) 84.7(11) yes . . .
S(3) C(33) F(7) 113.1(13) yes . . .
S(3) C(33) F(8) 113.1(14) yes . . .
S(3) C(33) F(9) 113.1(13) yes . . .
F(7) C(33) F(8) 104.3(15) yes . . .
F(7) C(33) F(9) 104.4(16) yes . . .
F(8) C(33) F(9) 108.1(16) yes . . .
H(35) O(11) H(36) 85.8 no . . .
C(1) C(2) H(1) 120.9 no . . .
C(3) C(2) H(1) 120.9 no . . .
C(2) C(3) H(2) 119.4 no . . .
C(4) C(3) H(2) 119.4 no . . .
N(1) C(5) H(3) 118.9 no . . .
C(4) C(5) H(3) 118.9 no . . .
C(6) C(7) H(4) 119.6 no . . .
C(8) C(7) H(4) 119.6 no . . .
C(7) C(8) H(5) 120.0 no . . .
C(9) C(8) H(5) 120.0 no . . .
C(8) C(9) H(6) 119.9 no . . .
C(10) C(9) H(6) 119.9 no . . .
C(9) C(10) H(7) 119.9 no . . .
C(11) C(10) H(7) 119.9 no . . .
C(6) C(11) H(8) 119.8 no . . .
C(10) C(11) H(8) 119.8 no . . .
C(12) C(13) H(9) 109.5 no . . .
C(12) C(13) H(10) 109.5 no . . .
C(12) C(13) H(11) 109.5 no . . .
H(9) C(13) H(10) 109.5 no . . .
H(9) C(13) H(11) 109.5 no . . .
H(10) C(13) H(11) 109.5 no . . .
C(12) C(14) H(12) 109.5 no . . .
C(12) C(14) H(13) 109.5 no . . .
C(12) C(14) H(14) 109.5 no . . .
H(12) C(14) H(13) 109.5 no . . .
H(12) C(14) H(14) 109.5 no . . .
H(13) C(14) H(14) 109.5 no . . .
C(12) C(15) H(15) 109.5 no . . .
C(12) C(15) H(16) 109.5 no . . .
C(12) C(15) H(17) 109.5 no . . .
H(15) C(15) H(16) 109.5 no . . .
H(15) C(15) H(17) 109.5 no . . .
H(16) C(15) H(17) 109.5 no . . .
C(16) C(17) H(18) 121.2 no . . .
C(18) C(17) H(18) 121.2 no . . .
C(17) C(18) H(19) 119.0 no . . .
C(19) C(18) H(19) 119.0 no . . .
N(3) C(20) H(20) 118.6 no . . .
C(19) C(20) H(20) 118.6 no . . .
C(21) C(22) H(21) 119.9 no . . .
C(23) C(22) H(21) 119.9 no . . .
C(22) C(23) H(22) 119.7 no . . .
C(24) C(23) H(22) 119.7 no . . .
C(23) C(24) H(23) 120.1 no . . .
C(25) C(24) H(23) 120.1 no . . .
C(24) C(25) H(24) 119.9 no . . .
C(26) C(25) H(24) 119.9 no . . .
C(21) C(26) H(25) 119.5 no . . .
C(25) C(26) H(25) 119.5 no . . .
C(27) C(28) H(26) 109.5 no . . .
C(27) C(28) H(27) 109.5 no . . .
C(27) C(28) H(28) 109.5 no . . .
H(26) C(28) H(27) 109.5 no . . .
H(26) C(28) H(28) 109.5 no . . .
H(27) C(28) H(28) 109.5 no . . .
C(27) C(29) H(29) 109.5 no . . .
C(27) C(29) H(30) 109.5 no . . .
C(27) C(29) H(31) 109.5 no . . .
H(29) C(29) H(30) 109.5 no . . .
H(29) C(29) H(31) 109.5 no . . .
H(30) C(29) H(31) 109.5 no . . .
C(27) C(30) H(32) 109.5 no . . .
C(27) C(30) H(33) 109.5 no . . .
C(27) C(30) H(34) 109.5 no . . .
H(32) C(30) H(33) 109.5 no . . .
H(32) C(30) H(34) 109.5 no . . .
H(33) C(30) H(34) 109.5 no . . .

loop_
_geom_bond_atom_site_label_1
_geom_bond_atom_site_label_2
_geom_bond_distance
_geom_bond_publ_flag
_geom_bond_site_symmetry_1
_geom_bond_site_symmetry_2
Cu(1) O(1) 1.9316(19) yes . .
Cu(1) O(2) 1.9491(18) yes . .
Cu(1) O(3) 2.4314(16) yes . .
Cu(1) O(6) 2.5922(18) yes . .
Cu(1) N(1) 1.9281(19) yes . .
Cu(1) N(3) 1.9459(19) yes . .
S(1) O(3) 1.4584(18) yes . .
S(1) O(4) 1.4358(18) yes . .
S(1) O(5) 1.4435(18) yes . .
S(1) C(31) 1.829(2) yes . .
S(2) O(6) 1.418(2) yes . .
S(2) O(7) 1.445(8) yes . .
S(2) O(8) 1.440(5) yes . .
S(2) C(32) 1.860(15) yes . .
S(2) C(33) 1.678(18) yes . .
S(3) O(6) 1.484(2) yes . .
S(3) O(9) 1.375(14) yes . .
S(3) O(10) 1.409(8) yes . .
S(3) C(32) 1.792(16) yes . .
S(3) C(33) 1.762(18) yes . .
F(1) C(31) 1.334(3) yes . .
F(2) C(31) 1.331(3) yes . .
F(3) C(31) 1.327(3) yes . .
F(4) C(32) 1.260(19) yes . .
F(5) C(32) 1.35(2) yes . .
F(6) C(32) 1.287(19) yes . .
F(7) C(33) 1.36(2) yes . .
F(8) C(33) 1.35(2) yes . .
F(9) C(33) 1.30(2) yes . .
O(1) N(2) 1.304(2) yes . .
O(2) N(4) 1.303(2) yes . .
N(1) C(1) 1.355(3) yes . .
N(1) C(5) 1.339(3) yes . .
N(2) C(1) 1.391(3) yes . .
N(2) C(12) 1.525(3) yes . .
N(3) C(16) 1.348(3) yes . .
N(3) C(20) 1.333(3) yes . .
N(4) C(16) 1.400(3) yes . .
N(4) C(27) 1.512(3) yes . .
C(1) C(2) 1.397(3) yes . .
C(2) C(3) 1.385(3) yes . .
C(3) C(4) 1.393(3) yes . .
C(4) C(5) 1.401(3) yes . .
C(4) C(6) 1.472(3) yes . .
C(6) C(7) 1.402(3) yes . .
C(6) C(11) 1.404(3) yes . .
C(7) C(8) 1.384(4) yes . .
C(8) C(9) 1.388(4) yes . .
C(9) C(10) 1.385(3) yes . .
C(10) C(11) 1.389(4) yes . .
C(12) C(13) 1.518(3) yes . .
C(12) C(14) 1.522(3) yes . .
C(12) C(15) 1.535(4) yes . .
C(16) C(17) 1.394(3) yes . .
C(17) C(18) 1.381(4) yes . .
C(18) C(19) 1.398(3) yes . .
C(19) C(20) 1.397(3) yes . .
C(19) C(21) 1.482(3) yes . .
C(21) C(22) 1.399(3) yes . .
C(21) C(26) 1.391(4) yes . .
C(22) C(23) 1.400(4) yes . .
C(23) C(24) 1.370(4) yes . .
C(24) C(25) 1.386(4) yes . .
C(25) C(26) 1.390(4) yes . .
C(27) C(28) 1.527(3) yes . .
C(27) C(29) 1.529(3) yes . .
C(27) C(30) 1.529(3) yes . .
O(11) H(35) 1.084 no . .
O(11) H(36) 1.180 no . .
C(2) H(1) 0.950 no . .
C(3) H(2) 0.950 no . .
C(5) H(3) 0.950 no . .
C(7) H(4) 0.950 no . .
C(8) H(5) 0.950 no . .
C(9) H(6) 0.950 no . .
C(10) H(7) 0.950 no . .
C(11) H(8) 0.950 no . .
C(13) H(9) 0.950 no . .
C(13) H(10) 0.950 no . .
C(13) H(11) 0.950 no . .
C(14) H(12) 0.950 no . .
C(14) H(13) 0.950 no . .
C(14) H(14) 0.950 no . .
C(15) H(15) 0.950 no . .
C(15) H(16) 0.950 no . .
C(15) H(17) 0.950 no . .
C(17) H(18) 0.950 no . .
C(18) H(19) 0.950 no . .
C(20) H(20) 0.950 no . .
C(22) H(21) 0.950 no . .
C(23) H(22) 0.950 no . .
C(24) H(23) 0.950 no . .
C(25) H(24) 0.950 no . .
C(26) H(25) 0.950 no . .
C(28) H(26) 0.950 no . .
C(28) H(27) 0.950 no . .
C(28) H(28) 0.950 no . .
C(29) H(29) 0.950 no . .
C(29) H(30) 0.950 no . .
C(29) H(31) 0.950 no . .
C(30) H(32) 0.950 no . .
C(30) H(33) 0.950 no . .
C(30) H(34) 0.950 no . .

loop_
_geom_contact_atom_site_label_1
_geom_contact_atom_site_label_2
_geom_contact_distance
_geom_contact_publ_flag
_geom_contact_site_symmetry_1
_geom_contact_site_symmetry_2
Cu(1) S(1) 3.382(3) ? . .
Cu(1) S(2) 3.5745(14) ? . .
Cu(1) S(3) 3.5543(15) ? . .
Cu(1) O(3) 2.4314(16) ? . .
Cu(1) O(6) 2.5922(18) ? . .
S(1) Cu(1) 3.382(3) ? . .
S(1) O(1) 3.2015(18) ? . .
S(2) Cu(1) 3.5745(14) ? . .
S(2) N(1) 3.408(2) ? . .
S(2) C(5) 3.589(2) ? . .
S(3) Cu(1) 3.5543(15) ? . .
S(3) N(1) 3.531(2) ? . .
F(1) F(1) 3.141(2) ? . 2_755
F(1) F(2) 3.040(2) ? . 2_755
F(1) O(4) 3.568(2) ? . 2_755
F(1) C(24) 3.214(3) ? . 2_765
F(1) C(28) 3.570(3) ? . 1_655
F(1) C(30) 3.441(3) ? . 1_655
F(1) C(31) 3.576(3) ? . 2_755
F(2) F(1) 3.040(2) ? . 2_755
F(2) C(23) 3.479(3) ? . 1_545
F(2) C(28) 3.494(3) ? . 2_655
F(3) C(9) 3.507(3) ? . 2_655
F(3) C(10) 3.135(3) ? . 2_655
F(3) C(11) 3.319(3) ? . 2_655
F(3) C(17) 3.130(3) ? . 2_665
F(3) C(18) 3.047(3) ? . 2_665
F(4) F(4) 3.296(10) ? . 2_566
F(4) F(7) 3.218(14) ? . 2_566
F(5) C(9) 3.530(14) ? . 2_556
F(5) C(10) 3.593(15) ? . 2_556
F(6) O(11) 2.790(9) ? . 2_666
F(6) C(8) 3.545(5) ? . 1_565
F(7) F(4) 3.218(14) ? . 2_566
F(7) F(7) 3.289(19) ? . 2_566
F(7) C(8) 3.404(13) ? . 1_565
F(7) C(9) 3.514(12) ? . 1_565
F(8) C(25) 3.388(18) ? . 2_666
F(9) C(15) 3.319(8) ? . 1_455
O(1) S(1) 3.2015(18) ? . .
O(1) O(3) 3.103(2) ? . .
O(1) O(4) 3.103(2) ? . .
O(1) O(5) 3.375(2) ? . .
O(1) O(6) 3.405(2) ? . .
O(1) O(10) 3.598(6) ? . .
O(1) O(11) 3.293(6) ? . .
O(2) O(3) 3.064(2) ? . .
O(2) O(6) 3.111(2) ? . .
O(2) C(22) 3.419(3) ? . 2_665
O(3) Cu(1) 2.4314(16) ? . .
O(3) O(1) 3.103(2) ? . .
O(3) O(2) 3.064(2) ? . .
O(3) N(1) 3.298(2) ? . .
O(3) N(3) 3.126(2) ? . .
O(3) C(18) 3.291(3) ? . 2_665
O(4) F(1) 3.568(2) ? . 2_755
O(4) O(1) 3.103(2) ? . .
O(4) N(2) 3.085(2) ? . .
O(4) C(1) 3.579(2) ? . .
O(4) C(12) 3.530(3) ? . .
O(4) C(14) 3.264(3) ? . .
O(4) C(23) 3.548(3) ? . 1_545
O(4) C(24) 3.268(3) ? . 1_545
O(4) C(28) 3.457(3) ? . 1_655
O(5) O(1) 3.375(2) ? . .
O(5) C(17) 3.320(3) ? . 2_665
O(5) C(20) 3.289(2) ? . .
O(5) C(30) 3.516(3) ? . 1_655
O(6) Cu(1) 2.5922(18) ? . .
O(6) O(1) 3.405(2) ? . .
O(6) O(2) 3.111(2) ? . .
O(6) N(1) 3.190(2) ? . .
O(6) N(3) 3.064(2) ? . .
O(6) N(4) 3.137(2) ? . .
O(6) C(16) 3.375(3) ? . .
O(6) C(29) 3.525(3) ? . .
O(7) N(1) 3.149(9) ? . .
O(7) N(2) 3.465(7) ? . .
O(7) C(1) 3.068(8) ? . .
O(7) C(2) 3.422(9) ? . .
O(7) C(2) 3.119(10) ? . 2_656
O(7) C(3) 3.106(10) ? . 2_656
O(7) C(5) 3.502(11) ? . .
O(8) C(5) 3.412(4) ? . .
O(8) C(28) 3.593(5) ? . .
O(9) N(1) 3.144(13) ? . .
O(9) C(1) 3.215(13) ? . .
O(9) C(2) 3.501(13) ? . .
O(9) C(2) 3.140(14) ? . 2_656
O(9) C(3) 3.339(14) ? . 2_656
O(9) C(4) 3.561(14) ? . .
O(9) C(5) 3.302(14) ? . .
O(10) O(1) 3.598(6) ? . .
O(10) O(11) 2.898(10) ? . .
O(10) O(11) 3.053(10) ? . 2_666
O(10) C(3) 3.594(7) ? . 2_656
O(11) F(6) 2.790(9) ? . 2_666
O(11) O(1) 3.293(6) ? . .
O(11) O(10) 2.898(10) ? . .
O(11) O(10) 3.053(10) ? . 2_666
O(11) C(7) 3.298(6) ? . 1_565
O(11) C(15) 3.459(6) ? . .
O(11) C(20) 3.338(7) ? . .
O(11) C(26) 3.556(7) ? . .
N(1) S(2) 3.408(2) ? . .
N(1) S(3) 3.531(2) ? . .
N(1) O(3) 3.298(2) ? . .
N(1) O(6) 3.190(2) ? . .
N(1) O(7) 3.149(9) ? . .
N(1) O(9) 3.144(13) ? . .
N(1) C(23) 3.516(3) ? . 1_545
N(2) O(4) 3.085(2) ? . .
N(2) O(7) 3.465(7) ? . .
N(3) O(3) 3.126(2) ? . .
N(3) O(6) 3.064(2) ? . .
N(4) O(6) 3.137(2) ? . .
C(1) O(4) 3.579(2) ? . .
C(1) O(7) 3.068(8) ? . .
C(1) O(9) 3.215(13) ? . .
C(2) O(7) 3.422(9) ? . .
C(2) O(7) 3.119(10) ? . 2_656
C(2) O(9) 3.501(13) ? . .
C(2) O(9) 3.140(14) ? . 2_656
C(2) C(24) 3.522(3) ? . 1_545
C(3) O(7) 3.106(10) ? . 2_656
C(3) O(9) 3.339(14) ? . 2_656
C(3) O(10) 3.594(7) ? . 2_656
C(3) C(13) 3.594(3) ? . 2_656
C(4) O(9) 3.561(14) ? . .
C(4) C(22) 3.587(3) ? . 1_545
C(5) S(2) 3.589(2) ? . .
C(5) O(7) 3.502(11) ? . .
C(5) O(8) 3.412(4) ? . .
C(5) O(9) 3.302(14) ? . .
C(5) C(23) 3.455(3) ? . 1_545
C(6) C(13) 3.316(3) ? . 2_656
C(7) O(11) 3.298(6) ? . 1_545
C(7) C(13) 3.508(3) ? . 2_656
C(7) C(19) 3.386(3) ? . 1_545
C(7) C(21) 3.542(3) ? . 1_545
C(8) F(6) 3.545(5) ? . 1_545
C(8) F(7) 3.404(13) ? . 1_545
C(9) F(3) 3.507(3) ? . 2_655
C(9) F(5) 3.530(14) ? . 2_556
C(9) F(7) 3.514(12) ? . 1_545
C(10) F(3) 3.135(3) ? . 2_655
C(10) F(5) 3.593(15) ? . 2_556
C(11) F(3) 3.319(3) ? . 2_655
C(11) C(13) 3.556(3) ? . 2_656
C(12) O(4) 3.530(3) ? . .
C(13) C(3) 3.594(3) ? . 2_656
C(13) C(6) 3.316(3) ? . 2_656
C(13) C(7) 3.508(3) ? . 2_656
C(13) C(11) 3.556(3) ? . 2_656
C(14) O(4) 3.264(3) ? . .
C(15) F(9) 3.319(8) ? . 1_655
C(15) O(11) 3.459(6) ? . .
C(16) O(6) 3.375(3) ? . .
C(16) C(18) 3.564(3) ? . 2_665
C(17) F(3) 3.130(3) ? . 2_665
C(17) O(5) 3.320(3) ? . 2_665
C(17) C(18) 3.594(3) ? . 2_665
C(17) C(19) 3.536(3) ? . 2_665
C(18) F(3) 3.047(3) ? . 2_665
C(18) O(3) 3.291(3) ? . 2_665
C(18) C(16) 3.564(3) ? . 2_665
C(18) C(17) 3.594(3) ? . 2_665
C(19) C(7) 3.386(3) ? . 1_565
C(19) C(17) 3.536(3) ? . 2_665
C(20) O(5) 3.289(2) ? . .
C(20) O(11) 3.338(7) ? . .
C(21) C(7) 3.542(3) ? . 1_565
C(21) C(30) 3.589(3) ? . 2_665
C(22) O(2) 3.419(3) ? . 2_665
C(22) C(4) 3.587(3) ? . 1_565
C(23) F(2) 3.479(3) ? . 1_565
C(23) O(4) 3.548(3) ? . 1_565
C(23) N(1) 3.516(3) ? . 1_565
C(23) C(5) 3.455(3) ? . 1_565
C(24) F(1) 3.214(3) ? . 2_765
C(24) O(4) 3.268(3) ? . 1_565
C(24) C(2) 3.522(3) ? . 1_565
C(25) F(8) 3.388(18) ? . 2_666
C(26) O(11) 3.556(7) ? . .
C(28) F(1) 3.570(3) ? . 1_455
C(28) F(2) 3.494(3) ? . 2_655
C(28) O(4) 3.457(3) ? . 1_455
C(28) O(8) 3.593(5) ? . .
C(29) O(6) 3.525(3) ? . .
C(30) F(1) 3.441(3) ? . 1_455
C(30) O(5) 3.516(3) ? . 1_455
C(30) C(21) 3.589(3) ? . 2_665
C(31) F(1) 3.576(3) ? . 2_755
S(1) H(18) 3.396 ? . 2_665
S(1) H(19) 3.141 ? . 2_665
S(1) H(22) 3.281 ? . 1_545
S(1) H(27) 3.426 ? . 1_655
S(1) H(33) 3.489 ? . 1_655
S(2) H(1) 3.526 ? . 2_656
S(2) H(28) 3.441 ? . .
S(3) H(1) 3.536 ? . 2_656
S(3) H(2) 3.230 ? . 2_656
S(3) H(5) 3.375 ? . 1_565
S(3) H(35) 3.485 ? . 2_666
F(1) H(23) 2.840 ? . 2_765
F(1) H(26) 2.772 ? . 1_655
F(1) H(33) 2.673 ? . 1_655
F(1) H(34) 3.442 ? . 1_655
F(2) H(3) 3.519 ? . 2_655
F(2) H(8) 3.562 ? . 2_655
F(2) H(22) 2.808 ? . 1_545
F(2) H(26) 2.669 ? . 2_655
F(2) H(28) 3.546 ? . 2_655
F(3) H(7) 3.295 ? . 2_655
F(3) H(8) 3.580 ? . 2_655
F(3) H(18) 2.769 ? . 2_665
F(3) H(19) 2.582 ? . 2_665
F(3) H(31) 3.485 ? . 2_665
F(3) H(33) 3.475 ? . 1_655
F(4) H(5) 3.215 ? . 1_565
F(4) H(6) 3.148 ? . 1_565
F(4) H(16) 2.999 ? . 1_455
F(4) H(29) 3.069 ? . .
F(5) H(1) 3.122 ? . 2_656
F(5) H(2) 3.548 ? . 2_656
F(5) H(6) 3.026 ? . 2_556
F(5) H(7) 3.154 ? . 2_556
F(5) H(12) 3.314 ? . 2_656
F(5) H(24) 2.941 ? . 2_666
F(5) H(36) 3.242 ? . 2_666
F(6) H(2) 3.546 ? . 2_656
F(6) H(5) 2.897 ? . 1_565
F(6) H(35) 3.522 ? . .
F(6) H(35) 2.333 ? . 2_666
F(6) H(36) 2.178 ? . 2_666
F(7) H(5) 2.853 ? . 1_565
F(7) H(6) 3.057 ? . 1_565
F(7) H(29) 3.460 ? . .
F(7) H(36) 3.537 ? . 2_666
F(8) H(1) 3.110 ? . 2_656
F(8) H(2) 3.248 ? . 2_656
F(8) H(6) 3.138 ? . 2_556
F(8) H(7) 3.348 ? . 2_556
F(8) H(12) 3.544 ? . 2_656
F(8) H(24) 2.747 ? . 2_666
F(8) H(36) 2.785 ? . 2_666
F(9) H(13) 3.092 ? . 1_455
F(9) H(15) 3.264 ? . 1_455
F(9) H(16) 2.609 ? . 1_455
F(9) H(29) 3.499 ? . .
O(2) H(21) 2.993 ? . 2_665
O(3) H(18) 3.590 ? . 2_665
O(3) H(19) 2.430 ? . 2_665
O(3) H(21) 2.959 ? . 2_665
O(3) H(22) 2.754 ? . 1_545
O(4) H(14) 2.449 ? . .
O(4) H(15) 3.123 ? . .
O(4) H(22) 3.067 ? . 1_545
O(4) H(23) 2.495 ? . 1_545
O(4) H(26) 3.174 ? . 1_655
O(4) H(27) 2.863 ? . 1_655
O(5) H(15) 3.489 ? . .
O(5) H(18) 2.531 ? . 2_665
O(5) H(19) 3.273 ? . 2_665
O(5) H(20) 2.855 ? . .
O(5) H(26) 3.564 ? . 1_655
O(5) H(27) 3.061 ? . 1_655
O(5) H(30) 3.446 ? . 1_655
O(5) H(32) 3.235 ? . 2_665
O(5) H(33) 2.680 ? . 1_655
O(6) H(5) 2.776 ? . 1_565
O(6) H(28) 3.035 ? . .
O(6) H(29) 3.022 ? . .
O(6) H(31) 3.465 ? . .
O(7) H(1) 2.610 ? . 2_656
O(7) H(2) 2.567 ? . 2_656
O(7) H(11) 3.081 ? . .
O(8) H(3) 3.336 ? . .
O(8) H(8) 2.887 ? . .
O(8) H(13) 2.756 ? . 1_455
O(8) H(15) 3.522 ? . 1_455
O(8) H(16) 3.563 ? . 1_455
O(8) H(27) 3.537 ? . .
O(8) H(28) 2.830 ? . .
O(9) H(1) 2.504 ? . 2_656
O(9) H(2) 2.893 ? . 2_656
O(9) H(11) 3.480 ? . .
O(9) H(11) 3.358 ? . 2_656
O(10) H(2) 2.688 ? . 2_656
O(10) H(5) 3.240 ? . 1_565
O(10) H(9) 3.296 ? . .
O(10) H(11) 3.425 ? . .
O(10) H(35) 2.815 ? . .
O(10) H(35) 2.167 ? . 2_666
O(10) H(36) 2.604 ? . 2_666
O(11) H(4) 2.496 ? . 1_565
O(11) H(5) 3.227 ? . 1_565
O(11) H(9) 3.453 ? . .
O(11) H(16) 3.562 ? . .
O(11) H(17) 2.628 ? . .
O(11) H(20) 2.854 ? . .
O(11) H(25) 2.880 ? . .
O(11) H(35) 2.699 ? . 2_666
N(1) H(22) 3.285 ? . 1_545
N(3) H(5) 3.422 ? . 1_565
N(3) H(19) 3.521 ? . 2_665
N(4) H(21) 3.456 ? . 2_665
C(1) H(23) 3.451 ? . 1_545
C(2) H(23) 3.533 ? . 1_545
C(3) H(9) 3.578 ? . 2_656
C(3) H(11) 2.911 ? . 2_656
C(3) H(36) 3.583 ? . 1_545
C(4) H(10) 3.529 ? . 2_656
C(4) H(11) 3.212 ? . 2_656
C(5) H(22) 3.418 ? . 1_545
C(6) H(9) 3.108 ? . 2_656
C(6) H(10) 3.027 ? . 2_656
C(6) H(11) 3.263 ? . 2_656
C(7) H(9) 2.924 ? . 2_656
C(7) H(10) 3.467 ? . 2_656
C(7) H(35) 3.425 ? . 1_545
C(7) H(36) 3.290 ? . 1_545
C(8) H(9) 3.203 ? . 2_656
C(8) H(31) 3.177 ? . 1_545
C(9) H(9) 3.593 ? . 2_656
C(9) H(24) 3.400 ? . 1_445
C(9) H(29) 3.546 ? . 1_545
C(9) H(31) 2.952 ? . 1_545
C(10) H(10) 3.254 ? . 2_656
C(10) H(12) 3.454 ? . 1_455
C(10) H(13) 3.564 ? . 1_455
C(10) H(14) 3.521 ? . 1_455
C(10) H(24) 3.263 ? . 1_445
C(11) H(9) 3.527 ? . 2_656
C(11) H(10) 2.912 ? . 2_656
C(11) H(13) 3.437 ? . 1_455
C(13) H(2) 3.284 ? . 2_656
C(14) H(7) 3.011 ? . 1_655
C(14) H(8) 3.411 ? . 1_655
C(14) H(23) 3.393 ? . 1_545
C(14) H(27) 3.590 ? . 1_655
C(15) H(27) 3.088 ? . 1_655
C(15) H(29) 3.473 ? . 1_655
C(16) H(5) 3.559 ? . 1_565
C(16) H(19) 3.524 ? . 2_665
C(19) H(4) 3.105 ? . 1_565
C(19) H(18) 3.515 ? . 2_665
C(19) H(34) 3.523 ? . 2_665
C(20) H(4) 3.317 ? . 1_565
C(20) H(5) 3.556 ? . 1_565
C(20) H(18) 3.527 ? . 2_665
C(21) H(4) 3.094 ? . 1_565
C(21) H(34) 2.691 ? . 2_665
C(22) H(34) 2.749 ? . 2_665
C(23) H(34) 2.947 ? . 2_665
C(24) H(7) 3.555 ? . 1_665
C(24) H(14) 3.331 ? . 1_565
C(24) H(34) 3.077 ? . 2_665
C(25) H(7) 3.344 ? . 1_665
C(25) H(34) 3.026 ? . 2_665
C(25) H(36) 3.459 ? . .
C(26) H(4) 3.198 ? . 1_565
C(26) H(34) 2.834 ? . 2_665
C(26) H(36) 2.858 ? . .
C(28) H(15) 3.036 ? . 1_455
C(29) H(6) 3.066 ? . 1_565
C(29) H(15) 3.463 ? . 1_455
C(30) H(32) 3.109 ? . 2_565
C(31) H(18) 3.569 ? . 2_665
C(31) H(19) 3.237 ? . 2_665
C(31) H(22) 3.572 ? . 1_545
C(31) H(33) 3.329 ? . 1_655
C(32) H(5) 3.372 ? . 1_565
C(32) H(35) 3.549 ? . 2_666
C(32) H(36) 3.175 ? . 2_666
C(33) H(36) 3.438 ? . 2_666
H(1) S(2) 3.526 ? . 2_656
H(1) S(3) 3.536 ? . 2_656
H(1) F(5) 3.122 ? . 2_656
H(1) F(8) 3.110 ? . 2_656
H(1) O(7) 2.610 ? . 2_656
H(1) O(9) 2.504 ? . 2_656
H(2) S(3) 3.230 ? . 2_656
H(2) F(5) 3.548 ? . 2_656
H(2) F(6) 3.546 ? . 2_656
H(2) F(8) 3.248 ? . 2_656
H(2) O(7) 2.567 ? . 2_656
H(2) O(9) 2.893 ? . 2_656
H(2) O(10) 2.688 ? . 2_656
H(2) C(13) 3.284 ? . 2_656
H(2) H(9) 3.081 ? . 2_656
H(2) H(11) 2.676 ? . 2_656
H(2) H(35) 3.371 ? . 1_545
H(2) H(36) 2.811 ? . 1_545
H(3) F(2) 3.519 ? . 2_655
H(3) O(8) 3.336 ? . .
H(3) H(21) 3.573 ? . 1_545
H(3) H(22) 3.598 ? . 1_545
H(4) O(11) 2.496 ? . 1_545
H(4) C(19) 3.105 ? . 1_545
H(4) C(20) 3.317 ? . 1_545
H(4) C(21) 3.094 ? . 1_545
H(4) C(26) 3.198 ? . 1_545
H(4) H(9) 3.192 ? . 2_656
H(4) H(20) 3.422 ? . 1_545
H(4) H(25) 3.185 ? . 1_545
H(4) H(35) 2.724 ? . 1_545
H(4) H(36) 2.362 ? . 1_545
H(5) S(3) 3.375 ? . 1_545
H(5) F(4) 3.215 ? . 1_545
H(5) F(6) 2.897 ? . 1_545
H(5) F(7) 2.853 ? . 1_545
H(5) O(6) 2.776 ? . 1_545
H(5) O(10) 3.240 ? . 1_545
H(5) O(11) 3.227 ? . 1_545
H(5) N(3) 3.422 ? . 1_545
H(5) C(16) 3.559 ? . 1_545
H(5) C(20) 3.556 ? . 1_545
H(5) C(32) 3.372 ? . 1_545
H(5) H(29) 3.429 ? . 1_545
H(5) H(31) 3.008 ? . 1_545
H(5) H(35) 3.433 ? . 1_545
H(6) F(4) 3.148 ? . 1_545
H(6) F(5) 3.026 ? . 2_556
H(6) F(7) 3.057 ? . 1_545
H(6) F(8) 3.138 ? . 2_556
H(6) C(29) 3.066 ? . 1_545
H(6) H(24) 2.880 ? . 1_445
H(6) H(29) 2.863 ? . 1_545
H(6) H(30) 3.248 ? . 1_545
H(6) H(31) 2.612 ? . 1_545
H(7) F(3) 3.295 ? . 2_655
H(7) F(5) 3.154 ? . 2_556
H(7) F(8) 3.348 ? . 2_556
H(7) C(14) 3.011 ? . 1_455
H(7) C(24) 3.555 ? . 1_445
H(7) C(25) 3.344 ? . 1_445
H(7) H(12) 2.736 ? . 1_455
H(7) H(13) 3.067 ? . 1_455
H(7) H(14) 2.732 ? . 1_455
H(7) H(23) 3.036 ? . 1_445
H(7) H(24) 2.596 ? . 1_445
H(8) F(2) 3.562 ? . 2_655
H(8) F(3) 3.580 ? . 2_655
H(8) O(8) 2.887 ? . .
H(8) C(14) 3.411 ? . 1_455
H(8) H(10) 3.183 ? . 2_656
H(8) H(13) 2.815 ? . 1_455
H(8) H(14) 3.316 ? . 1_455
H(9) O(10) 3.296 ? . .
H(9) O(11) 3.453 ? . .
H(9) C(3) 3.578 ? . 2_656
H(9) C(6) 3.108 ? . 2_656
H(9) C(7) 2.924 ? . 2_656
H(9) C(8) 3.203 ? . 2_656
H(9) C(9) 3.593 ? . 2_656
H(9) C(11) 3.527 ? . 2_656
H(9) H(2) 3.081 ? . 2_656
H(9) H(4) 3.192 ? . 2_656
H(9) H(35) 3.505 ? . .
H(10) C(4) 3.529 ? . 2_656
H(10) C(6) 3.027 ? . 2_656
H(10) C(7) 3.467 ? . 2_656
H(10) C(10) 3.254 ? . 2_656
H(10) C(11) 2.912 ? . 2_656
H(10) H(8) 3.183 ? . 2_656
H(11) O(7) 3.081 ? . .
H(11) O(9) 3.480 ? . .
H(11) O(9) 3.358 ? . 2_656
H(11) O(10) 3.425 ? . .
H(11) C(3) 2.911 ? . 2_656
H(11) C(4) 3.212 ? . 2_656
H(11) C(6) 3.263 ? . 2_656
H(11) H(2) 2.676 ? . 2_656
H(12) F(5) 3.314 ? . 2_656
H(12) F(8) 3.544 ? . 2_656
H(12) C(10) 3.454 ? . 1_655
H(12) H(7) 2.736 ? . 1_655
H(12) H(23) 3.510 ? . 1_545
H(13) F(9) 3.092 ? . 1_655
H(13) O(8) 2.756 ? . 1_655
H(13) C(10) 3.564 ? . 1_655
H(13) C(11) 3.437 ? . 1_655
H(13) H(7) 3.067 ? . 1_655
H(13) H(8) 2.815 ? . 1_655
H(13) H(27) 3.207 ? . 1_655
H(13) H(28) 3.508 ? . 1_655
H(14) O(4) 2.449 ? . .
H(14) C(10) 3.521 ? . 1_655
H(14) C(24) 3.331 ? . 1_545
H(14) H(7) 2.732 ? . 1_655
H(14) H(8) 3.316 ? . 1_655
H(14) H(23) 2.530 ? . 1_545
H(14) H(27) 3.298 ? . 1_655
H(15) F(9) 3.264 ? . 1_655
H(15) O(4) 3.123 ? . .
H(15) O(5) 3.489 ? . .
H(15) O(8) 3.522 ? . 1_655
H(15) C(28) 3.036 ? . 1_655
H(15) C(29) 3.463 ? . 1_655
H(15) H(27) 2.138 ? . 1_655
H(15) H(28) 3.254 ? . 1_655
H(15) H(29) 2.825 ? . 1_655
H(15) H(30) 3.435 ? . 1_655
H(16) F(4) 2.999 ? . 1_655
H(16) F(9) 2.609 ? . 1_655
H(16) O(8) 3.563 ? . 1_655
H(16) O(11) 3.562 ? . .
H(16) H(27) 3.524 ? . 1_655
H(16) H(29) 3.405 ? . 1_655
H(17) O(11) 2.628 ? . .
H(17) H(27) 3.506 ? . 1_655
H(17) H(35) 3.399 ? . .
H(17) H(36) 3.019 ? . .
H(18) S(1) 3.396 ? . 2_665
H(18) F(3) 2.769 ? . 2_665
H(18) O(3) 3.590 ? . 2_665
H(18) O(5) 2.531 ? . 2_665
H(18) C(19) 3.515 ? . 2_665
H(18) C(20) 3.527 ? . 2_665
H(18) C(31) 3.569 ? . 2_665
H(19) S(1) 3.141 ? . 2_665
H(19) F(3) 2.582 ? . 2_665
H(19) O(3) 2.430 ? . 2_665
H(19) O(5) 3.273 ? . 2_665
H(19) N(3) 3.521 ? . 2_665
H(19) C(16) 3.524 ? . 2_665
H(19) C(31) 3.237 ? . 2_665
H(20) O(5) 2.855 ? . .
H(20) O(11) 2.854 ? . .
H(20) H(4) 3.422 ? . 1_565
H(20) H(36) 3.107 ? . .
H(21) O(2) 2.993 ? . 2_665
H(21) O(3) 2.959 ? . 2_665
H(21) N(4) 3.456 ? . 2_665
H(21) H(3) 3.573 ? . 1_565
H(21) H(34) 3.252 ? . 2_665
H(22) S(1) 3.281 ? . 1_565
H(22) F(2) 2.808 ? . 1_565
H(22) O(3) 2.754 ? . 1_565
H(22) O(4) 3.067 ? . 1_565
H(22) N(1) 3.285 ? . 1_565
H(22) C(5) 3.418 ? . 1_565
H(22) C(31) 3.572 ? . 1_565
H(22) H(3) 3.598 ? . 1_565
H(22) H(34) 3.531 ? . 2_665
H(23) F(1) 2.840 ? . 2_765
H(23) O(4) 2.495 ? . 1_565
H(23) C(1) 3.451 ? . 1_565
H(23) C(2) 3.533 ? . 1_565
H(23) C(14) 3.393 ? . 1_565
H(23) H(7) 3.036 ? . 1_665
H(23) H(12) 3.510 ? . 1_565
H(23) H(14) 2.530 ? . 1_565
H(24) F(5) 2.941 ? . 2_666
H(24) F(8) 2.747 ? . 2_666
H(24) C(9) 3.400 ? . 1_665
H(24) C(10) 3.263 ? . 1_665
H(24) H(6) 2.880 ? . 1_665
H(24) H(7) 2.596 ? . 1_665
H(24) H(30) 3.354 ? . 1_655
H(24) H(36) 3.428 ? . .
H(25) O(11) 2.880 ? . .
H(25) H(4) 3.185 ? . 1_565
H(25) H(30) 3.302 ? . 1_655
H(25) H(34) 3.374 ? . 2_665
H(25) H(36) 2.314 ? . .
H(26) F(1) 2.772 ? . 1_455
H(26) F(2) 2.669 ? . 2_655
H(26) O(4) 3.174 ? . 1_455
H(26) O(5) 3.564 ? . 1_455
H(27) S(1) 3.426 ? . 1_455
H(27) O(4) 2.863 ? . 1_455
H(27) O(5) 3.061 ? . 1_455
H(27) O(8) 3.537 ? . .
H(27) C(14) 3.590 ? . 1_455
H(27) C(15) 3.088 ? . 1_455
H(27) H(13) 3.207 ? . 1_455
H(27) H(14) 3.298 ? . 1_455
H(27) H(15) 2.138 ? . 1_455
H(27) H(16) 3.524 ? . 1_455
H(27) H(17) 3.506 ? . 1_455
H(28) S(2) 3.441 ? . .
H(28) F(2) 3.546 ? . 2_655
H(28) O(6) 3.035 ? . .
H(28) O(8) 2.830 ? . .
H(28) H(13) 3.508 ? . 1_455
H(28) H(15) 3.254 ? . 1_455
H(29) F(4) 3.069 ? . .
H(29) F(7) 3.460 ? . .
H(29) F(9) 3.499 ? . .
H(29) O(6) 3.022 ? . .
H(29) C(9) 3.546 ? . 1_565
H(29) C(15) 3.473 ? . 1_455
H(29) H(5) 3.429 ? . 1_565
H(29) H(6) 2.863 ? . 1_565
H(29) H(15) 2.825 ? . 1_455
H(29) H(16) 3.405 ? . 1_455
H(30) O(5) 3.446 ? . 1_455
H(30) H(6) 3.248 ? . 1_565
H(30) H(15) 3.435 ? . 1_455
H(30) H(24) 3.354 ? . 1_455
H(30) H(25) 3.302 ? . 1_455
H(30) H(32) 3.123 ? . 2_565
H(30) H(33) 3.492 ? . 2_565
H(31) F(3) 3.485 ? . 2_665
H(31) O(6) 3.465 ? . .
H(31) C(8) 3.177 ? . 1_565
H(31) C(9) 2.952 ? . 1_565
H(31) H(5) 3.008 ? . 1_565
H(31) H(6) 2.612 ? . 1_565
H(32) O(5) 3.235 ? . 2_665
H(32) C(30) 3.109 ? . 2_565
H(32) H(30) 3.123 ? . 2_565
H(32) H(32) 2.506 ? . 2_565
H(32) H(33) 2.861 ? . 2_565
H(33) S(1) 3.489 ? . 1_455
H(33) F(1) 2.673 ? . 1_455
H(33) F(3) 3.475 ? . 1_455
H(33) O(5) 2.680 ? . 1_455
H(33) C(31) 3.329 ? . 1_455
H(33) H(30) 3.492 ? . 2_565
H(33) H(32) 2.861 ? . 2_565
H(34) F(1) 3.442 ? . 1_455
H(34) C(19) 3.523 ? . 2_665
H(34) C(21) 2.691 ? . 2_665
H(34) C(22) 2.749 ? . 2_665
H(34) C(23) 2.947 ? . 2_665
H(34) C(24) 3.077 ? . 2_665
H(34) C(25) 3.026 ? . 2_665
H(34) C(26) 2.834 ? . 2_665
H(34) H(21) 3.252 ? . 2_665
H(34) H(22) 3.531 ? . 2_665
H(34) H(25) 3.374 ? . 2_665
H(35) S(3) 3.485 ? . 2_666
H(35) F(6) 3.522 ? . .
H(35) F(6) 2.333 ? . 2_666
H(35) O(10) 2.815 ? . .
H(35) O(10) 2.167 ? . 2_666
H(35) O(11) 2.699 ? . 2_666
H(35) C(7) 3.425 ? . 1_565
H(35) C(32) 3.549 ? . 2_666
H(35) H(2) 3.371 ? . 1_565
H(35) H(4) 2.724 ? . 1_565
H(35) H(5) 3.433 ? . 1_565
H(35) H(9) 3.505 ? . .
H(35) H(17) 3.399 ? . .
H(35) H(35) 1.834 ? . 2_666
H(35) H(36) 3.373 ? . 2_666
H(36) F(5) 3.242 ? . 2_666
H(36) F(6) 2.178 ? . 2_666
H(36) F(7) 3.537 ? . 2_666
H(36) F(8) 2.785 ? . 2_666
H(36) O(10) 2.604 ? . 2_666
H(36) C(3) 3.583 ? . 1_565
H(36) C(7) 3.290 ? . 1_565
H(36) C(25) 3.459 ? . .
H(36) C(26) 2.858 ? . .
H(36) C(32) 3.175 ? . 2_666
H(36) C(33) 3.438 ? . 2_666
H(36) H(2) 2.811 ? . 1_565
H(36) H(4) 2.362 ? . 1_565
H(36) H(17) 3.019 ? . .
H(36) H(20) 3.107 ? . .
H(36) H(24) 3.428 ? . .
H(36) H(25) 2.314 ? . .
H(36) H(35) 3.373 ? . 2_666

loop_
_geom_torsion_atom_site_label_1
_geom_torsion_atom_site_label_2
_geom_torsion_atom_site_label_3
_geom_torsion_atom_site_label_4
_geom_torsion
_geom_torsion_publ_flag
_geom_torsion_site_symmetry_1
_geom_torsion_site_symmetry_2
_geom_torsion_site_symmetry_3
_geom_torsion_site_symmetry_4
O(1) Cu(1) O(3) S(1) -7.44(11) ? . . . .
O(3) Cu(1) O(1) N(2) -95.32(14) ? . . . .
O(1) Cu(1) O(6) S(2) -76.17(16) ? . . . .
O(1) Cu(1) O(6) S(3) -36.71(15) ? . . . .
O(6) Cu(1) O(1) N(2) 89.96(14) ? . . . .
O(1) Cu(1) N(1) C(1) 0.52(15) ? . . . .
O(1) Cu(1) N(1) C(5) 172.5(2) ? . . . .
N(1) Cu(1) O(1) N(2) 2.42(14) ? . . . .
O(1) Cu(1) N(2) C(1) 175.5(2) ? . . . .
O(1) Cu(1) N(2) C(12) -4.0(3) ? . . . .
O(1) Cu(1) N(3) C(16) -171.94(15) ? . . . .
O(1) Cu(1) N(3) C(20) 13.80(19) ? . . . .
N(3) Cu(1) O(1) N(2) 174.25(14) ? . . . .
O(1) Cu(1) N(4) O(2) 173.58(15) ? . . . .
O(1) Cu(1) N(4) C(16) 24.4(2) ? . . . .
O(1) Cu(1) N(4) C(27) -112.7(2) ? . . . .
N(4) Cu(1) O(1) N(2) 155.86(13) ? . . . .
O(1) Cu(1) C(1) N(1) -179.37(18) ? . . . .
O(1) Cu(1) C(1) N(2) -2.41(11) ? . . . .
O(1) Cu(1) C(1) C(2) 167.0(5) ? . . . .
C(1) Cu(1) O(1) N(2) 2.71(12) ? . . . .
O(1) Cu(1) C(16) N(3) 9.54(18) ? . . . .
O(1) Cu(1) C(16) N(4) -166.21(11) ? . . . .
O(1) Cu(1) C(16) C(17) 25.9(6) ? . . . .
C(16) Cu(1) O(1) N(2) 169.95(12) ? . . . .
O(2) Cu(1) O(3) S(1) 169.55(11) ? . . . .
O(3) Cu(1) O(2) N(4) -114.55(13) ? . . . .
O(2) Cu(1) O(6) S(2) 107.03(16) ? . . . .
O(2) Cu(1) O(6) S(3) 146.48(15) ? . . . .
O(6) Cu(1) O(2) N(4) 60.54(13) ? . . . .
O(2) Cu(1) N(1) C(1) 178.87(15) ? . . . .
O(2) Cu(1) N(1) C(5) -9.1(2) ? . . . .
N(1) Cu(1) O(2) N(4) 148.04(13) ? . . . .
O(2) Cu(1) N(2) O(1) 175.44(17) ? . . . .
O(2) Cu(1) N(2) C(1) -9.1(2) ? . . . .
O(2) Cu(1) N(2) C(12) 171.4(3) ? . . . .
N(2) Cu(1) O(2) N(4) 154.34(14) ? . . . .
O(2) Cu(1) N(3) C(16) 10.16(15) ? . . . .
O(2) Cu(1) N(3) C(20) -164.10(19) ? . . . .
N(3) Cu(1) O(2) N(4) -23.78(13) ? . . . .
O(2) Cu(1) N(4) C(16) -149.2(2) ? . . . .
O(2) Cu(1) N(4) C(27) 73.7(2) ? . . . .
O(2) Cu(1) C(1) N(1) -1.41(19) ? . . . .
O(2) Cu(1) C(1) N(2) 175.55(11) ? . . . .
O(2) Cu(1) C(1) C(2) -15.1(5) ? . . . .
C(1) Cu(1) O(2) N(4) 148.69(12) ? . . . .
O(2) Cu(1) C(16) N(3) -167.65(18) ? . . . .
O(2) Cu(1) C(16) N(4) 16.60(11) ? . . . .
O(2) Cu(1) C(16) C(17) -151.3(6) ? . . . .
C(16) Cu(1) O(2) N(4) -18.19(12) ? . . . .
O(3) Cu(1) N(1) C(1) 89.33(16) ? . . . .
O(3) Cu(1) N(1) C(5) -98.67(19) ? . . . .
N(1) Cu(1) O(3) S(1) -89.18(12) ? . . . .
O(3) Cu(1) N(2) O(1) 85.18(14) ? . . . .
O(3) Cu(1) N(2) C(1) -99.37(12) ? . . . .
O(3) Cu(1) N(2) C(12) 81.1(3) ? . . . .
N(2) Cu(1) O(3) S(1) -33.17(11) ? . . . .
O(3) Cu(1) N(3) C(16) 98.09(15) ? . . . .
O(3) Cu(1) N(3) C(20) -76.17(19) ? . . . .
N(3) Cu(1) O(3) S(1) 88.88(11) ? . . . .
O(3) Cu(1) N(4) O(2) 67.01(14) ? . . . .
O(3) Cu(1) N(4) C(16) -82.14(13) ? . . . .
O(3) Cu(1) N(4) C(27) 140.7(2) ? . . . .
N(4) Cu(1) O(3) S(1) 144.87(10) ? . . . .
O(3) Cu(1) C(1) N(1) -94.05(16) ? . . . .
O(3) Cu(1) C(1) N(2) 82.91(12) ? . . . .
O(3) Cu(1) C(1) C(2) -107.7(5) ? . . . .
C(1) Cu(1) O(3) S(1) -62.26(11) ? . . . .
O(3) Cu(1) C(16) N(3) -82.96(16) ? . . . .
O(3) Cu(1) C(16) N(4) 101.29(12) ? . . . .
O(3) Cu(1) C(16) C(17) -66.6(5) ? . . . .
C(16) Cu(1) O(3) S(1) 115.40(11) ? . . . .
O(6) Cu(1) N(1) C(1) -96.30(16) ? . . . .
O(6) Cu(1) N(1) C(5) 75.70(19) ? . . . .
N(1) Cu(1) O(6) S(2) 5.43(16) ? . . . .
N(1) Cu(1) O(6) S(3) 44.88(15) ? . . . .
O(6) Cu(1) N(2) O(1) -92.89(14) ? . . . .
O(6) Cu(1) N(2) C(1) 82.57(12) ? . . . .
O(6) Cu(1) N(2) C(12) -96.9(3) ? . . . .
N(2) Cu(1) O(6) S(2) -50.19(16) ? . . . .
N(2) Cu(1) O(6) S(3) -10.74(15) ? . . . .
O(6) Cu(1) N(3) C(16) -76.03(15) ? . . . .
O(6) Cu(1) N(3) C(20) 109.71(19) ? . . . .
N(3) Cu(1) O(6) S(2) -171.83(17) ? . . . .
N(3) Cu(1) O(6) S(3) -132.38(15) ? . . . .
O(6) Cu(1) N(4) O(2) -114.71(14) ? . . . .
O(6) Cu(1) N(4) C(16) 96.13(13) ? . . . .
O(6) Cu(1) N(4) C(27) -41.0(2) ? . . . .
N(4) Cu(1) O(6) S(2) 131.44(17) ? . . . .
N(4) Cu(1) O(6) S(3) 170.90(16) ? . . . .
O(6) Cu(1) C(1) N(1) 83.70(16) ? . . . .
O(6) Cu(1) C(1) N(2) -99.34(12) ? . . . .
O(6) Cu(1) C(1) C(2) 70.0(5) ? . . . .
C(1) Cu(1) O(6) S(2) -21.13(16) ? . . . .
C(1) Cu(1) O(6) S(3) 18.32(15) ? . . . .
O(6) Cu(1) C(16) N(3) 99.67(16) ? . . . .
O(6) Cu(1) C(16) N(4) -76.08(12) ? . . . .
O(6) Cu(1) C(16) C(17) 116.0(5) ? . . . .
C(16) Cu(1) O(6) S(2) 161.66(17) ? . . . .
C(16) Cu(1) O(6) S(3) -158.88(16) ? . . . .
N(1) Cu(1) N(2) O(1) -177.11(17) ? . . . .
N(1) Cu(1) N(2) C(1) -1.65(12) ? . . . .
N(1) Cu(1) N(2) C(12) 178.9(3) ? . . . .
N(2) Cu(1) N(1) C(1) 1.80(13) ? . . . .
N(2) Cu(1) N(1) C(5) 173.8(2) ? . . . .
N(1) Cu(1) N(4) O(2) -38.53(16) ? . . . .
N(1) Cu(1) N(4) C(16) 172.31(13) ? . . . .
N(1) Cu(1) N(4) C(27) 35.2(2) ? . . . .
N(4) Cu(1) N(1) C(1) -164.38(13) ? . . . .
N(4) Cu(1) N(1) C(5) 7.6(2) ? . . . .
N(1) Cu(1) C(1) N(2) 177.0(2) ? . . . .
N(1) Cu(1) C(1) C(2) -13.7(4) ? . . . .
C(1) Cu(1) N(1) C(5) 172.0(3) ? . . . .
N(1) Cu(1) C(16) N(3) 161.62(18) ? . . . .
N(1) Cu(1) C(16) N(4) -14.1(2) ? . . . .
N(1) Cu(1) C(16) C(17) 178.0(5) ? . . . .
C(16) Cu(1) N(1) C(1) -156.03(16) ? . . . .
C(16) Cu(1) N(1) C(5) 16.0(3) ? . . . .
N(2) Cu(1) N(3) C(16) -168.99(14) ? . . . .
N(2) Cu(1) N(3) C(20) 16.7(2) ? . . . .
N(3) Cu(1) N(2) O(1) -6.74(16) ? . . . .
N(3) Cu(1) N(2) C(1) 168.72(12) ? . . . .
N(3) Cu(1) N(2) C(12) -10.8(3) ? . . . .
N(2) Cu(1) N(4) O(2) -122.9(3) ? . . . .
N(2) Cu(1) N(4) C(16) 87.9(3) ? . . . .
N(2) Cu(1) N(4) C(27) -49.2(4) ? . . . .
N(4) Cu(1) N(2) O(1) -85.0(3) ? . . . .
N(4) Cu(1) N(2) C(1) 90.4(3) ? . . . .
N(4) Cu(1) N(2) C(12) -89.1(4) ? . . . .
N(2) Cu(1) C(1) N(1) -177.0(2) ? . . . .
N(2) Cu(1) C(1) C(2) 169.4(5) ? . . . .
C(1) Cu(1) N(2) O(1) -175.5(2) ? . . . .
C(1) Cu(1) N(2) C(12) -179.5(4) ? . . . .
N(2) Cu(1) C(16) N(3) 17.8(2) ? . . . .
N(2) Cu(1) C(16) N(4) -157.97(12) ? . . . .
N(2) Cu(1) C(16) C(17) 34.1(6) ? . . . .
C(16) Cu(1) N(2) O(1) -16.1(2) ? . . . .
C(16) Cu(1) N(2) C(1) 159.39(13) ? . . . .
C(16) Cu(1) N(2) C(12) -20.1(4) ? . . . .
N(3) Cu(1) N(4) O(2) 151.45(16) ? . . . .
N(3) Cu(1) N(4) C(16) 2.30(12) ? . . . .
N(3) Cu(1) N(4) C(27) -134.9(2) ? . . . .
N(4) Cu(1) N(3) C(16) -2.53(14) ? . . . .
N(4) Cu(1) N(3) C(20) -176.8(2) ? . . . .
N(3) Cu(1) C(1) N(1) 163.43(17) ? . . . .
N(3) Cu(1) C(1) N(2) -19.6(2) ? . . . .
N(3) Cu(1) C(1) C(2) 149.7(4) ? . . . .
C(1) Cu(1) N(3) C(16) -157.82(15) ? . . . .
C(1) Cu(1) N(3) C(20) 27.9(2) ? . . . .
N(3) Cu(1) C(16) N(4) -175.7(2) ? . . . .
N(3) Cu(1) C(16) C(17) 16.4(5) ? . . . .
C(16) Cu(1) N(3) C(20) -174.3(2) ? . . . .
N(4) Cu(1) C(1) N(1) 25.6(2) ? . . . .
N(4) Cu(1) C(1) N(2) -157.42(12) ? . . . .
N(4) Cu(1) C(1) C(2) 11.9(5) ? . . . .
C(1) Cu(1) N(4) O(2) -52.04(19) ? . . . .
C(1) Cu(1) N(4) C(16) 158.80(14) ? . . . .
C(1) Cu(1) N(4) C(27) 21.6(3) ? . . . .
N(4) Cu(1) C(16) N(3) 175.7(2) ? . . . .
N(4) Cu(1) C(16) C(17) -167.9(6) ? . . . .
C(16) Cu(1) N(4) O(2) 149.2(2) ? . . . .
C(16) Cu(1) N(4) C(27) -137.2(3) ? . . . .
C(1) Cu(1) C(16) N(3) 84.6(4) ? . . . .
C(1) Cu(1) C(16) N(4) -91.2(4) ? . . . .
C(1) Cu(1) C(16) C(17) 101.0(6) ? . . . .
C(16) Cu(1) C(1) N(1) 98.4(4) ? . . . .
C(16) Cu(1) C(1) N(2) -84.6(4) ? . . . .
C(16) Cu(1) C(1) C(2) 84.8(6) ? . . . .
O(3) S(1) C(31) F(1) -171.02(17) ? . . . .
O(3) S(1) C(31) F(2) -51.0(2) ? . . . .
O(3) S(1) C(31) F(3) 69.3(2) ? . . . .
O(4) S(1) C(31) F(1) -51.5(2) ? . . . .
O(4) S(1) C(31) F(2) 68.5(2) ? . . . .
O(4) S(1) C(31) F(3) -171.23(19) ? . . . .
O(5) S(1) C(31) F(1) 70.12(19) ? . . . .
O(5) S(1) C(31) F(2) -169.85(17) ? . . . .
O(5) S(1) C(31) F(3) -49.6(2) ? . . . .
F(9) S(2) C(33) F(7) -104(2) ? . . . .
F(9) S(2) C(33) F(8) 109(2) ? . . . .
O(6) S(2) C(32) F(4) 61.5(11) ? . . . .
O(6) S(2) C(32) F(5) 178.4(11) ? . . . .
O(6) S(2) C(32) F(6) -60.6(10) ? . . . .
O(6) S(2) C(33) F(7) 4.7(19) ? . . . .
O(6) S(2) C(33) F(8) -142.8(17) ? . . . .
O(6) S(2) C(33) F(9) 108.5(9) ? . . . .
O(7) S(2) C(32) F(4) -177.9(10) ? . . . .
O(7) S(2) C(32) F(5) -61.0(14) ? . . . .
O(7) S(2) C(32) F(6) 60.0(11) ? . . . .
O(7) S(2) C(33) F(7) 130.4(16) ? . . . .
O(7) S(2) C(33) F(8) -17(2) ? . . . .
O(7) S(2) C(33) F(9) -125.8(9) ? . . . .
O(8) S(2) C(32) F(4) -58.2(11) ? . . . .
O(8) S(2) C(32) F(5) 58.7(13) ? . . . .
O(8) S(2) C(32) F(6) 179.7(5) ? . . . .
O(8) S(2) C(33) F(7) -113.4(17) ? . . . .
O(8) S(2) C(33) F(8) 99.1(19) ? . . . .
O(8) S(2) C(33) F(9) -9.6(10) ? . . . .
O(9) S(2) C(32) F(4) -157.5(11) ? . . . .
O(9) S(2) C(32) F(5) -40.6(16) ? . . . .
O(9) S(2) C(32) F(6) 80.4(12) ? . . . .
O(9) S(2) C(33) F(7) 151.7(17) ? . . . .
O(9) S(2) C(33) F(8) 4(2) ? . . . .
O(9) S(2) C(33) F(9) -104.6(12) ? . . . .
O(6) S(3) C(32) F(4) 7.9(15) ? . . . .
O(6) S(3) C(32) F(5) 145.9(13) ? . . . .
O(6) S(3) C(32) F(6) -103.9(7) ? . . . .
O(6) S(3) C(33) F(7) -55.8(15) ? . . . .
O(6) S(3) C(33) F(8) -174.1(13) ? . . . .
O(6) S(3) C(33) F(9) 62.6(13) ? . . . .
O(7) S(3) C(32) F(4) -137.8(13) ? . . . .
O(7) S(3) C(32) F(5) 0.2(11) ? . . . .
O(7) S(3) C(32) F(6) 110.4(8) ? . . . .
O(7) S(3) C(33) F(7) 166.1(12) ? . . . .
O(7) S(3) C(33) F(8) 47.9(17) ? . . . .
O(7) S(3) C(33) F(9) -75.5(14) ? . . . .
O(9) S(3) C(32) F(4) -116.7(15) ? . . . .
O(9) S(3) C(32) F(5) 21.3(17) ? . . . .
O(9) S(3) C(32) F(6) 131.5(9) ? . . . .
O(9) S(3) C(33) F(7) -175.8(14) ? . . . .
O(9) S(3) C(33) F(8) 65.9(16) ? . . . .
O(9) S(3) C(33) F(9) -57.4(15) ? . . . .
O(10) S(3) C(32) F(4) 124.7(14) ? . . . .
O(10) S(3) C(32) F(5) -97.3(14) ? . . . .
O(10) S(3) C(32) F(6) 12.9(7) ? . . . .
O(10) S(3) C(33) F(7) 64.8(14) ? . . . .
O(10) S(3) C(33) F(8) -53.5(16) ? . . . .
O(10) S(3) C(33) F(9) -176.8(12) ? . . . .
Cu(1) O(1) N(2) C(1) -4.9(2) ? . . . .
Cu(1) O(1) N(2) C(12) 178.21(13) ? . . . .
Cu(1) O(2) N(4) C(16) 33.4(2) ? . . . .
Cu(1) O(2) N(4) C(27) -139.70(17) ? . . . .
Cu(1) N(1) C(1) N(2) -3.2(2) ? . . . .
Cu(1) N(1) C(1) C(2) 174.66(17) ? . . . .
Cu(1) N(1) C(5) C(4) -171.91(17) ? . . . .
C(1) N(1) C(5) C(4) -0.4(3) ? . . . .
C(5) N(1) C(1) N(2) -175.68(19) ? . . . .
C(5) N(1) C(1) C(2) 2.2(3) ? . . . .
O(1) N(2) C(1) N(1) 5.4(2) ? . . . .
O(1) N(2) C(1) C(2) -172.3(2) ? . . . .
O(1) N(2) C(12) C(13) 109.4(2) ? . . . .
O(1) N(2) C(12) C(14) -126.5(2) ? . . . .
O(1) N(2) C(12) C(15) -8.2(2) ? . . . .
C(1) N(2) C(12) C(13) -67.1(2) ? . . . .
C(1) N(2) C(12) C(14) 57.0(2) ? . . . .
C(1) N(2) C(12) C(15) 175.4(2) ? . . . .
C(12) N(2) C(1) N(1) -178.12(19) ? . . . .
C(12) N(2) C(1) C(2) 4.1(3) ? . . . .
Cu(1) N(3) C(16) N(4) 4.4(2) ? . . . .
Cu(1) N(3) C(16) C(17) -173.91(18) ? . . . .
Cu(1) N(3) C(20) C(19) 175.56(17) ? . . . .
C(16) N(3) C(20) C(19) 1.7(3) ? . . . .
C(20) N(3) C(16) N(4) 179.07(19) ? . . . .
C(20) N(3) C(16) C(17) 0.8(3) ? . . . .
O(2) N(4) C(16) N(3) -25.5(2) ? . . . .
O(2) N(4) C(16) C(17) 152.7(2) ? . . . .
O(2) N(4) C(27) C(28) 14.2(2) ? . . . .
O(2) N(4) C(27) C(29) 132.8(2) ? . . . .
O(2) N(4) C(27) C(30) -105.0(2) ? . . . .
C(16) N(4) C(27) C(28) -158.0(2) ? . . . .
C(16) N(4) C(27) C(29) -39.4(3) ? . . . .
C(16) N(4) C(27) C(30) 82.8(2) ? . . . .
C(27) N(4) C(16) N(3) 147.0(2) ? . . . .
C(27) N(4) C(16) C(17) -34.7(3) ? . . . .
N(1) C(1) C(2) C(3) -1.7(3) ? . . . .
N(2) C(1) C(2) C(3) 175.9(2) ? . . . .
C(1) C(2) C(3) C(4) -0.5(3) ? . . . .
C(2) C(3) C(4) C(5) 2.2(3) ? . . . .
C(2) C(3) C(4) C(6) -174.6(2) ? . . . .
C(3) C(4) C(5) N(1) -1.7(3) ? . . . .
C(3) C(4) C(6) C(7) -33.4(3) ? . . . .
C(3) C(4) C(6) C(11) 141.2(2) ? . . . .
C(5) C(4) C(6) C(7) 149.9(2) ? . . . .
C(5) C(4) C(6) C(11) -35.5(3) ? . . . .
C(6) C(4) C(5) N(1) 175.1(2) ? . . . .
C(4) C(6) C(7) C(8) 174.6(2) ? . . . .
C(4) C(6) C(11) C(10) -173.9(2) ? . . . .
C(7) C(6) C(11) C(10) 0.9(3) ? . . . .
C(11) C(6) C(7) C(8) -0.1(2) ? . . . .
C(6) C(7) C(8) C(9) -1.0(4) ? . . . .
C(7) C(8) C(9) C(10) 1.4(4) ? . . . .
C(8) C(9) C(10) C(11) -0.7(4) ? . . . .
C(9) C(10) C(11) C(6) -0.5(4) ? . . . .
N(3) C(16) C(17) C(18) -1.6(3) ? . . . .
N(4) C(16) C(17) C(18) -179.7(2) ? . . . .
C(16) C(17) C(18) C(19) 0.1(3) ? . . . .
C(17) C(18) C(19) C(20) 2.1(3) ? . . . .
C(17) C(18) C(19) C(21) -176.0(2) ? . . . .
C(18) C(19) C(20) N(3) -3.0(3) ? . . . .
C(18) C(19) C(21) C(22) -6.3(3) ? . . . .
C(18) C(19) C(21) C(26) 172.8(2) ? . . . .
C(20) C(19) C(21) C(22) 175.8(2) ? . . . .
C(20) C(19) C(21) C(26) -5.1(3) ? . . . .
C(21) C(19) C(20) N(3) 175.0(2) ? . . . .
C(19) C(21) C(22) C(23) 179.9(2) ? . . . .
C(19) C(21) C(26) C(25) 179.95(19) ? . . . .
C(22) C(21) C(26) C(25) -0.9(3) ? . . . .
C(26) C(21) C(22) C(23) 0.8(3) ? . . . .
C(21) C(22) C(23) C(24) 0.1(3) ? . . . .
C(22) C(23) C(24) C(25) -0.9(4) ? . . . .
C(23) C(24) C(25) C(26) 0.7(4) ? . . . .
C(24) C(25) C(26) C(21) 0.2(3) ? . . . .
